data_7715072
loop_
_publ_author_name
'Riffle, Jared R.'
'Hemingway, Tyler M.'
'Smith, Mark D.'
'Peryshkov, Dmitry V.'

_publ_section_title
;
 Synthesis and cluster structure distortions of biscarborane dithiol,
 thioether, and disulfide.
;
_journal_issue 10
_journal_name_full 'Dalton transactions (Cambridge, England : 2003)'
_journal_page_first 4444
_journal_page_last 4450
_journal_paper_doi 10.1039/d3dt04289h
_journal_volume 53
_journal_year 2024
_chemical_formula_moiety 'C6 H26 B20 S2'
_chemical_formula_sum 'C6 H26 B20 S2'
_chemical_formula_weight 378.59
_space_group_crystal_system triclinic
_space_group_IT_number 2
_space_group_name_Hall '-P 1'
_space_group_name_H-M_alt 'P -1'
_atom_sites_solution_hydrogens mixed
_atom_sites_solution_primary dual
_atom_sites_solution_secondary difmap
_audit_creation_date 2021-12-06
_audit_creation_method
;
Olex2 1.5
(compiled 2021.11.18 svn.ra9532c28 for OlexSys, GUI svn.r6429)
;
_audit_update_record
;
2023-12-13 deposited with the CCDC.	2024-01-25 downloaded from the CCDC.
;
_cell_angle_alpha 79.295(2)
_cell_angle_beta 70.057(2)
_cell_angle_gamma 70.854(2)
_cell_formula_units_Z 1
_cell_length_a 6.9280(5)
_cell_length_b 8.0128(6)
_cell_length_c 10.0978(7)
_cell_measurement_reflns_used 9981
_cell_measurement_temperature 100(2)
_cell_measurement_theta_max 35.035
_cell_measurement_theta_min 2.700
_cell_volume 496.07(6)
_computing_cell_refinement 'SAINT V8.40B (Bruker, 2016)'
_computing_data_collection 'Bruker APEX3 v2019.1-0 (Bruker, 2019)'
_computing_data_reduction 'SAINT V8.40B (Bruker, 2016)'
_computing_molecular_graphics 'Olex2 1.5 (Dolomanov et al., 2009)'
_computing_publication_material 'Olex2 1.5 (Dolomanov et al., 2009)'
_computing_structure_refinement 'XL  (Sheldrick, 2008)'
_computing_structure_solution 'XT (Sheldrick, 2015)'
_diffrn_ambient_temperature 100(2)
_diffrn_detector PHOTON-II
_diffrn_detector_area_resol_mean 7.39
_diffrn_detector_type 'area detector'
_diffrn_measured_fraction_theta_full 0.996
_diffrn_measured_fraction_theta_max 0.998
_diffrn_measurement_device 'three-circle diffractometer'
_diffrn_measurement_device_type 'Bruker D8 QUEST'
_diffrn_measurement_method '\w and \f scans'
_diffrn_radiation_monochromator 'mirror optics'
_diffrn_radiation_probe x-ray
_diffrn_radiation_type MoK\a
_diffrn_radiation_wavelength 0.71073
_diffrn_reflns_av_R_equivalents 0.0443
_diffrn_reflns_av_unetI/netI 0.0273
_diffrn_reflns_Laue_measured_fraction_full 0.996
_diffrn_reflns_Laue_measured_fraction_max 0.998
_diffrn_reflns_limit_h_max 11
_diffrn_reflns_limit_h_min -11
_diffrn_reflns_limit_k_max 12
_diffrn_reflns_limit_k_min -12
_diffrn_reflns_limit_l_max 16
_diffrn_reflns_limit_l_min -16
_diffrn_reflns_number 25076
_diffrn_reflns_point_group_measured_fraction_full 0.996
_diffrn_reflns_point_group_measured_fraction_max 0.998
_diffrn_reflns_theta_full 25.242
_diffrn_reflns_theta_max 35.068
_diffrn_reflns_theta_min 2.700
_diffrn_source 'microfocus sealed X-ray tube'
_diffrn_source_current 1.0
_diffrn_source_power 0.05
_diffrn_source_type 'Incoatec I\ms'
_diffrn_source_voltage 50.0
_diffrn_standards_number 0
_exptl_absorpt_coefficient_mu 0.258
_exptl_absorpt_correction_T_max 0.2721
_exptl_absorpt_correction_T_min 0.2244
_exptl_absorpt_correction_type multi-scan
_exptl_absorpt_process_details
;
SADABS-2016/2 (Bruker,2016/2) was used for absorption correction.
wR2(int) was 0.1460 before and 0.0479 after correction.
The Ratio of minimum to maximum transmission is 0.8247.
The \l/2 correction factor is Not present.
;
_exptl_crystal_colour colourless
_exptl_crystal_colour_primary colourless
_exptl_crystal_density_diffrn 1.267
_exptl_crystal_description plate
_exptl_crystal_F_000 194
_exptl_crystal_size_max 0.54
_exptl_crystal_size_mid 0.24
_exptl_crystal_size_min 0.16
_refine_diff_density_max 0.387
_refine_diff_density_min -0.330
_refine_diff_density_rms 0.054
_refine_ls_extinction_method none
_refine_ls_goodness_of_fit_ref 1.101
_refine_ls_hydrogen_treatment refU
_refine_ls_matrix_type full
_refine_ls_number_parameters 171
_refine_ls_number_reflns 4378
_refine_ls_number_restraints 0
_refine_ls_restrained_S_all 1.101
_refine_ls_R_factor_all 0.0337
_refine_ls_R_factor_gt 0.0269
_refine_ls_shift/su_max 0.001
_refine_ls_shift/su_mean 0.000
_refine_ls_structure_factor_coef Fsqd
_refine_ls_weighting_details 'w=1/[\s^2^(Fo^2^)+(0.0398P)^2^+0.0619P] where P=(Fo^2^+2Fc^2^)/3'
_refine_ls_weighting_scheme calc
_refine_ls_wR_factor_gt 0.0756
_refine_ls_wR_factor_ref 0.0784
_reflns_Friedel_coverage 0.000
_reflns_number_gt 3876
_reflns_number_total 4378
_reflns_threshold_expression 'I > 2\s(I)'
_cod_data_source_file d3dt04289h2.cif
_cod_data_source_block jrxr_02_soa
_cod_depositor_comments
;
The following automatic conversions were performed:

data item '_diffrn_radiation_probe' value 'X-ray' was changed to
'x-ray' in accordance with the
/home/data/users/saulius/crontab/automatic-downloads/rss-feeds/RSC/lib/dictionaries/cif_core.dic
dictionary named 'cif_core.dic' version 2.4.2 last updated on
2011-04-26.

Automatic conversion script
Id: cif_fix_values 8170 2020-07-09 18:12:32Z antanas 

 Adding full bibliography for 7715071--7715076.cif.
;
_cod_database_code 7715072
_shelx_shelxl_version_number 2018/3
_shelx_space_group_comment
;
The symmetry employed for this shelxl refinement is uniquely defined
by the following loop, which should always be used as a source of
symmetry information in preference to the above space-group names.
They are only intended as comments.
;
_shelx_estimated_absorpt_t_max 0.960
_shelx_estimated_absorpt_t_min 0.873
_olex2_refinement_description
;
1.a Idealised Me refined as rotating group:
 C3(H3A,H3B,H3C)
;
_olex2_submission_special_instructions 'No special instructions were received'

loop_
_space_group_symop_operation_xyz
'x, y, z'
'-x, -y, -z'

loop_
_atom_site_label
_atom_site_type_symbol
_atom_site_fract_x
_atom_site_fract_y
_atom_site_fract_z
_atom_site_U_iso_or_equiv
_atom_site_adp_type
_atom_site_occupancy
_atom_site_site_symmetry_order
_atom_site_calc_flag
_atom_site_refinement_flags_posn
_atom_site_refinement_flags_adp
_atom_site_refinement_flags_occupancy
_atom_site_disorder_assembly
_atom_site_disorder_group
S1 S 0.61558(3) 0.27086(2) 0.22757(2) 0.01520(5) Uani 1 1 d . . . . .
C1 C 0.52693(11) 0.49539(9) 0.26072(7) 0.01252(11) Uani 1 1 d . . . . .
C2 C 0.47555(10) 0.56932(8) 0.44074(6) 0.01001(10) Uani 1 1 d . . . . .
C3 C 0.89473(12) 0.23526(10) 0.12898(8) 0.01860(13) Uani 1 1 d . . . . .
H3A H 0.971145 0.254434 0.187921 0.031(3) Uiso 1 1 calc R . . . .
H3B H 0.908774 0.318505 0.044229 0.039(4) Uiso 1 1 calc R . . . .
H3C H 0.956191 0.113476 0.101125 0.037(4) Uiso 1 1 calc R . . . .
B1 B 0.68483(12) 0.60142(9) 0.29520(7) 0.01142(11) Uani 1 1 d . . . . .
H1 H 0.8504(18) 0.5243(15) 0.2915(12) 0.022(3) Uiso 1 1 d . . . . .
B2 B 0.59794(12) 0.65517(10) 0.13941(8) 0.01352(12) Uani 1 1 d . . . . .
H2 H 0.7174(19) 0.6124(15) 0.0413(12) 0.022(3) Uiso 1 1 d . . . . .
B3 B 0.33315(13) 0.63359(11) 0.19335(8) 0.01434(12) Uani 1 1 d . . . . .
H3 H 0.2767(19) 0.5720(16) 0.1355(13) 0.025(3) Uiso 1 1 d . . . . .
B4 B 0.27358(12) 0.56445(10) 0.37835(7) 0.01207(11) Uani 1 1 d . . . . .
H4 H 0.1923(19) 0.4695(15) 0.4232(12) 0.024(3) Uiso 1 1 d . . . . .
B5 B 0.52072(12) 0.76957(9) 0.41344(7) 0.01179(12) Uani 1 1 d . . . . .
H5 H 0.5938(19) 0.7966(16) 0.4772(13) 0.025(3) Uiso 1 1 d . . . . .
B6 B 0.59393(12) 0.82607(10) 0.22854(8) 0.01296(12) Uani 1 1 d . . . . .
H6 H 0.7084(19) 0.9018(15) 0.1783(12) 0.021(3) Uiso 1 1 d . . . . .
B7 B 0.37115(13) 0.84712(10) 0.16911(8) 0.01505(13) Uani 1 1 d . . . . .
H7 H 0.332(2) 0.9344(18) 0.0853(14) 0.032(3) Uiso 1 1 d . . . . .
B8 B 0.16635(12) 0.78980(10) 0.31694(8) 0.01407(12) Uani 1 1 d . . . . .
H8 H -0.005(2) 0.8454(17) 0.3294(13) 0.029(3) Uiso 1 1 d . . . . .
B9 B 0.25634(12) 0.74535(9) 0.46792(7) 0.01200(12) Uani 1 1 d . . . . .
H9 H 0.152(2) 0.7585(16) 0.5715(13) 0.027(3) Uiso 1 1 d . . . . .
B10 B 0.32427(12) 0.91558(10) 0.33658(8) 0.01400(12) Uani 1 1 d . . . . .
H10 H 0.261(2) 1.0506(17) 0.3615(13) 0.029(3) Uiso 1 1 d . . . . .

loop_
_atom_site_aniso_label
_atom_site_aniso_U_11
_atom_site_aniso_U_22
_atom_site_aniso_U_33
_atom_site_aniso_U_23
_atom_site_aniso_U_13
_atom_site_aniso_U_12
S1 0.01640(8) 0.01413(8) 0.01500(8) -0.00349(5) -0.00255(6) -0.00531(6)
C1 0.0116(3) 0.0136(2) 0.0127(2) -0.00215(19) -0.0026(2) -0.00451(19)
C2 0.0091(2) 0.0115(2) 0.0094(2) -0.00058(16) -0.00269(18) -0.00324(18)
C3 0.0163(3) 0.0191(3) 0.0167(3) -0.0037(2) -0.0016(2) -0.0027(2)
B1 0.0107(3) 0.0128(3) 0.0106(3) -0.0006(2) -0.0024(2) -0.0042(2)
B2 0.0139(3) 0.0162(3) 0.0107(3) -0.0003(2) -0.0032(2) -0.0056(2)
B3 0.0139(3) 0.0186(3) 0.0121(3) -0.0002(2) -0.0053(2) -0.0058(2)
B4 0.0105(3) 0.0145(3) 0.0117(3) -0.0003(2) -0.0039(2) -0.0040(2)
B5 0.0119(3) 0.0117(3) 0.0116(3) -0.0008(2) -0.0032(2) -0.0036(2)
B6 0.0137(3) 0.0129(3) 0.0120(3) 0.0007(2) -0.0033(2) -0.0049(2)
B7 0.0148(3) 0.0168(3) 0.0129(3) 0.0020(2) -0.0051(2) -0.0043(2)
B8 0.0119(3) 0.0158(3) 0.0140(3) 0.0009(2) -0.0055(2) -0.0029(2)
B9 0.0107(3) 0.0123(3) 0.0117(3) -0.0008(2) -0.0031(2) -0.0022(2)
B10 0.0138(3) 0.0124(3) 0.0140(3) 0.0008(2) -0.0040(2) -0.0028(2)

loop_
_atom_type_symbol
_atom_type_description
_atom_type_scat_dispersion_real
_atom_type_scat_dispersion_imag
_atom_type_scat_source
C C 0.0033 0.0016 'International Tables Vol C Tables 4.2.6.8 and 6.1.1.4'
H H 0.0000 0.0000 'International Tables Vol C Tables 4.2.6.8 and 6.1.1.4'
B B 0.0013 0.0007 'International Tables Vol C Tables 4.2.6.8 and 6.1.1.4'
S S 0.1246 0.1234 'International Tables Vol C Tables 4.2.6.8 and 6.1.1.4'

loop_
_geom_angle_atom_site_label_1
_geom_angle_atom_site_label_2
_geom_angle_atom_site_label_3
_geom_angle
_geom_angle_site_symmetry_1
_geom_angle_site_symmetry_3
_geom_angle_publ_flag
C1 S1 C3 103.84(3) . . ?
S1 C1 C2 122.41(4) . . ?
B1 C1 S1 123.15(5) . . ?
B1 C1 C2 56.47(4) . . ?
B2 C1 S1 123.13(5) . . ?
B2 C1 C2 107.33(5) . . ?
B2 C1 B1 63.74(4) . . ?
B2 C1 B3 64.04(4) . . ?
B2 C1 B4 113.84(5) . . ?
B3 C1 S1 118.23(5) . . ?
B3 C1 C2 107.10(5) . . ?
B3 C1 B1 113.90(5) . . ?
B3 C1 B4 63.18(4) . . ?
B4 C1 S1 115.51(4) . . ?
B4 C1 C2 56.88(4) . . ?
B4 C1 B1 106.83(5) . . ?
C2 C2 C1 119.29(6) 2_666 . ?
C2 C2 B1 118.92(6) 2_666 . ?
C2 C2 B4 117.11(6) 2_666 . ?
C2 C2 B5 123.86(6) 2_666 . ?
C2 C2 B9 122.49(6) 2_666 . ?
B1 C2 C1 57.06(4) . . ?
B1 C2 B4 107.09(5) . . ?
B4 C2 C1 56.58(4) . . ?
B5 C2 C1 107.24(4) . . ?
B5 C2 B1 63.16(4) . . ?
B5 C2 B4 113.95(5) . . ?
B9 C2 C1 107.26(4) . . ?
B9 C2 B1 113.89(5) . . ?
B9 C2 B4 63.55(4) . . ?
B9 C2 B5 64.13(4) . . ?
S1 C3 H3A 109.5 . . ?
S1 C3 H3B 109.5 . . ?
S1 C3 H3C 109.5 . . ?
H3A C3 H3B 109.5 . . ?
H3A C3 H3C 109.5 . . ?
H3B C3 H3C 109.5 . . ?
C1 B1 H1 117.7(6) . . ?
C1 B1 B2 56.40(4) . . ?
C1 B1 B5 110.12(5) . . ?
C1 B1 B6 104.20(5) . . ?
C2 B1 C1 66.46(4) . . ?
C2 B1 H1 119.4(6) . . ?
C2 B1 B2 109.44(5) . . ?
C2 B1 B5 57.43(4) . . ?
C2 B1 B6 105.08(5) . . ?
B2 B1 H1 121.8(6) . . ?
B5 B1 H1 124.2(6) . . ?
B5 B1 B2 107.58(5) . . ?
B6 B1 H1 127.5(6) . . ?
B6 B1 B2 58.82(4) . . ?
B6 B1 B5 59.44(4) . . ?
C1 B2 B1 59.86(4) . . ?
C1 B2 H2 116.5(6) . . ?
C1 B2 B3 58.45(4) . . ?
C1 B2 B6 108.01(5) . . ?
C1 B2 B7 106.43(5) . . ?
B1 B2 H2 116.8(6) . . ?
B3 B2 B1 106.53(5) . . ?
B3 B2 H2 123.7(6) . . ?
B3 B2 B7 59.65(4) . . ?
B6 B2 B1 60.10(4) . . ?
B6 B2 H2 123.7(6) . . ?
B6 B2 B3 108.11(5) . . ?
B6 B2 B7 60.51(4) . . ?
B7 B2 B1 107.49(5) . . ?
B7 B2 H2 129.2(6) . . ?
C1 B3 B2 57.51(4) . . ?
C1 B3 H3 114.8(6) . . ?
C1 B3 B4 59.40(4) . . ?
C1 B3 B7 106.14(5) . . ?
C1 B3 B8 107.84(5) . . ?
B2 B3 H3 124.2(6) . . ?
B2 B3 B4 105.72(5) . . ?
B4 B3 H3 114.8(7) . . ?
B7 B3 B2 60.22(4) . . ?
B7 B3 H3 131.5(7) . . ?
B7 B3 B4 107.80(5) . . ?
B8 B3 B2 108.28(6) . . ?
B8 B3 H3 124.3(6) . . ?
B8 B3 B4 60.60(4) . . ?
B8 B3 B7 60.53(4) . . ?
C1 B4 C2 66.54(4) . . ?
C1 B4 B3 57.43(4) . . ?
C1 B4 H4 117.2(6) . . ?
C1 B4 B8 104.92(5) . . ?
C1 B4 B9 109.82(5) . . ?
C2 B4 B3 110.17(5) . . ?
C2 B4 H4 119.2(6) . . ?
C2 B4 B8 104.72(5) . . ?
C2 B4 B9 56.82(4) . . ?
B3 B4 H4 121.5(7) . . ?
B3 B4 B8 58.93(4) . . ?
B3 B4 B9 107.50(5) . . ?
B8 B4 H4 127.7(6) . . ?
B8 B4 B9 59.14(4) . . ?
B9 B4 H4 124.6(7) . . ?
C2 B5 B1 59.41(4) . . ?
C2 B5 H5 118.0(7) . . ?
C2 B5 B6 107.23(5) . . ?
C2 B5 B9 57.70(4) . . ?
C2 B5 B10 105.90(5) . . ?
B1 B5 H5 115.5(7) . . ?
B1 B5 B9 105.89(5) . . ?
B6 B5 B1 60.16(4) . . ?
B6 B5 H5 122.0(7) . . ?
B6 B5 B9 107.88(5) . . ?
B6 B5 B10 60.69(4) . . ?
B9 B5 H5 126.1(7) . . ?
B10 B5 B1 107.78(5) . . ?
B10 B5 H5 129.3(7) . . ?
B10 B5 B9 59.82(4) . . ?
B1 B6 H6 119.6(6) . . ?
B1 B6 B7 108.18(5) . . ?
B1 B6 B10 107.30(5) . . ?
B2 B6 B1 61.08(4) . . ?
B2 B6 B5 110.19(5) . . ?
B2 B6 H6 118.8(6) . . ?
B2 B6 B7 60.43(4) . . ?
B2 B6 B10 108.15(5) . . ?
B5 B6 B1 60.40(4) . . ?
B5 B6 H6 121.2(6) . . ?
B5 B6 B7 108.09(5) . . ?
B5 B6 B10 59.84(4) . . ?
B7 B6 H6 123.0(6) . . ?
B7 B6 B10 59.11(4) . . ?
B10 B6 H6 124.8(6) . . ?
B2 B7 B6 59.07(4) . . ?
B2 B7 H7 121.4(7) . . ?
B3 B7 B2 60.13(4) . . ?
B3 B7 B6 107.34(5) . . ?
B3 B7 H7 118.7(8) . . ?
B3 B7 B8 59.38(4) . . ?
B6 B7 H7 124.9(7) . . ?
B8 B7 B2 107.30(5) . . ?
B8 B7 B6 107.78(5) . . ?
B8 B7 H7 120.7(7) . . ?
B10 B7 B2 108.27(5) . . ?
B10 B7 B3 108.51(5) . . ?
B10 B7 B6 60.62(4) . . ?
B10 B7 H7 123.3(7) . . ?
B10 B7 B8 60.50(4) . . ?
B3 B8 B4 60.47(4) . . ?
B3 B8 B7 60.09(4) . . ?
B3 B8 H8 121.5(7) . . ?
B3 B8 B9 109.91(5) . . ?
B3 B8 B10 108.10(5) . . ?
B4 B8 H8 120.9(7) . . ?
B7 B8 B4 107.36(5) . . ?
B7 B8 H8 123.9(7) . . ?
B7 B8 B10 59.27(4) . . ?
B9 B8 B4 60.57(4) . . ?
B9 B8 B7 108.02(5) . . ?
B9 B8 H8 119.4(7) . . ?
B9 B8 B10 59.95(4) . . ?
B10 B8 B4 107.33(5) . . ?
B10 B8 H8 122.6(7) . . ?
C2 B9 B4 59.63(4) . . ?
C2 B9 B5 58.17(4) . . ?
C2 B9 B8 107.89(5) . . ?
C2 B9 H9 117.5(7) . . ?
C2 B9 B10 106.25(5) . . ?
B4 B9 H9 117.5(7) . . ?
B5 B9 B4 106.25(5) . . ?
B5 B9 H9 123.8(7) . . ?
B8 B9 B4 60.29(4) . . ?
B8 B9 B5 108.13(5) . . ?
B8 B9 H9 123.3(7) . . ?
B8 B9 B10 60.47(4) . . ?
B10 B9 B4 107.52(5) . . ?
B10 B9 B5 59.78(4) . . ?
B10 B9 H9 128.3(7) . . ?
B5 B10 B6 59.47(4) . . ?
B5 B10 B8 107.91(5) . . ?
B5 B10 B9 60.40(4) . . ?
B5 B10 H10 118.9(7) . . ?
B6 B10 H10 122.7(7) . . ?
B7 B10 B5 108.74(5) . . ?
B7 B10 B6 60.27(4) . . ?
B7 B10 B8 60.23(4) . . ?
B7 B10 B9 108.49(5) . . ?
B7 B10 H10 123.8(7) . . ?
B8 B10 B6 107.30(5) . . ?
B8 B10 H10 123.4(7) . . ?
B9 B10 B6 107.38(5) . . ?
B9 B10 B8 59.58(4) . . ?
B9 B10 H10 119.7(7) . . ?

loop_
_geom_bond_atom_site_label_1
_geom_bond_atom_site_label_2
_geom_bond_distance
_geom_bond_site_symmetry_2
_geom_bond_publ_flag
S1 C1 1.7563(7) . ?
S1 C3 1.8008(8) . ?
C1 C2 1.8981(9) . ?
C1 B1 1.7376(10) . ?
C1 B2 1.6737(10) . ?
C1 B3 1.6910(10) . ?
C1 B4 1.7271(10) . ?
C2 C2 1.5221(12) 2_666 ?
C2 B1 1.7259(9) . ?
C2 B4 1.7328(9) . ?
C2 B5 1.6896(10) . ?
C2 B9 1.6809(9) . ?
C3 H3A 0.9800 . ?
C3 H3B 0.9800 . ?
C3 H3C 0.9800 . ?
B1 H1 1.102(11) . ?
B1 B2 1.8019(10) . ?
B1 B5 1.7889(10) . ?
B1 B6 1.7847(10) . ?
B2 H2 1.079(11) . ?
B2 B3 1.7842(11) . ?
B2 B6 1.7612(11) . ?
B2 B7 1.7858(11) . ?
B3 H3 1.062(12) . ?
B3 B4 1.7907(10) . ?
B3 B7 1.7756(11) . ?
B3 B8 1.7627(11) . ?
B4 H4 1.039(12) . ?
B4 B8 1.7931(10) . ?
B4 B9 1.7981(10) . ?
B5 H5 1.031(13) . ?
B5 B6 1.7717(10) . ?
B5 B9 1.7892(10) . ?
B5 B10 1.7783(10) . ?
B6 H6 1.087(11) . ?
B6 B7 1.7873(11) . ?
B6 B10 1.7934(11) . ?
B7 H7 1.044(13) . ?
B7 B8 1.7834(11) . ?
B7 B10 1.7662(11) . ?
B8 H8 1.096(13) . ?
B8 B9 1.7723(10) . ?
B8 B10 1.7882(11) . ?
B9 H9 1.050(12) . ?
B9 B10 1.7789(10) . ?
B10 H10 1.068(13) . ?

loop_
_geom_torsion_atom_site_label_1
_geom_torsion_atom_site_label_2
_geom_torsion_atom_site_label_3
_geom_torsion_atom_site_label_4
_geom_torsion
_geom_torsion_site_symmetry_1
_geom_torsion_site_symmetry_2
_geom_torsion_site_symmetry_3
_geom_torsion_site_symmetry_4
_geom_torsion_publ_flag
S1 C1 C2 C2 3.58(9) . . . 2_666 ?
S1 C1 C2 B1 110.88(5) . . . . ?
S1 C1 C2 B4 -101.24(5) . . . . ?
S1 C1 C2 B5 151.03(5) . . . . ?
S1 C1 C2 B9 -141.43(5) . . . . ?
S1 C1 B1 C2 -109.58(5) . . . . ?
S1 C1 B1 B2 113.93(6) . . . . ?
S1 C1 B1 B5 -147.86(5) . . . . ?
S1 C1 B1 B6 149.91(5) . . . . ?
S1 C1 B2 B1 -113.96(6) . . . . ?
S1 C1 B2 B3 108.09(6) . . . . ?
S1 C1 B2 B6 -151.32(5) . . . . ?
S1 C1 B2 B7 145.03(5) . . . . ?
S1 C1 B3 B2 -115.38(5) . . . . ?
S1 C1 B3 B4 106.04(5) . . . . ?
S1 C1 B3 B7 -152.50(5) . . . . ?
S1 C1 B3 B8 143.91(5) . . . . ?
S1 C1 B4 C2 113.43(5) . . . . ?
S1 C1 B4 B3 -110.24(5) . . . . ?
S1 C1 B4 B8 -146.72(4) . . . . ?
S1 C1 B4 B9 151.19(4) . . . . ?
C1 C2 B1 B2 37.46(4) . . . . ?
C1 C2 B1 B5 136.35(5) . . . . ?
C1 C2 B1 B6 99.19(5) . . . . ?
C1 C2 B4 B3 -38.31(5) . . . . ?
C1 C2 B4 B8 -100.15(5) . . . . ?
C1 C2 B4 B9 -136.50(5) . . . . ?
C1 C2 B5 B1 -37.34(4) . . . . ?
C1 C2 B5 B6 0.62(6) . . . . ?
C1 C2 B5 B9 101.23(5) . . . . ?
C1 C2 B5 B10 64.22(6) . . . . ?
C1 C2 B9 B4 36.99(4) . . . . ?
C1 C2 B9 B5 -101.20(5) . . . . ?
C1 C2 B9 B8 -0.57(6) . . . . ?
C1 C2 B9 B10 -64.12(6) . . . . ?
C1 B1 B2 B3 36.54(5) . . . . ?
C1 B1 B2 B6 138.27(5) . . . . ?
C1 B1 B2 B7 99.21(6) . . . . ?
C1 B1 B5 C2 42.37(5) . . . . ?
C1 B1 B5 B6 -94.99(5) . . . . ?
C1 B1 B5 B9 6.82(6) . . . . ?
C1 B1 B5 B10 -55.94(6) . . . . ?
C1 B1 B6 B2 -34.88(5) . . . . ?
C1 B1 B6 B5 105.23(5) . . . . ?
C1 B1 B6 B7 4.32(6) . . . . ?
C1 B1 B6 B10 66.69(6) . . . . ?
C1 B2 B3 B4 36.26(5) . . . . ?
C1 B2 B3 B7 138.09(5) . . . . ?
C1 B2 B3 B8 99.90(5) . . . . ?
C1 B2 B6 B1 37.25(5) . . . . ?
C1 B2 B6 B5 0.80(7) . . . . ?
C1 B2 B6 B7 -99.08(6) . . . . ?
C1 B2 B6 B10 -62.91(6) . . . . ?
C1 B2 B7 B3 -36.40(5) . . . . ?
C1 B2 B7 B6 101.75(5) . . . . ?
C1 B2 B7 B8 1.02(7) . . . . ?
C1 B2 B7 B10 64.90(7) . . . . ?
C1 B3 B4 C2 42.44(5) . . . . ?
C1 B3 B4 B8 137.87(6) . . . . ?
C1 B3 B4 B9 102.74(5) . . . . ?
C1 B3 B7 B2 35.91(5) . . . . ?
C1 B3 B7 B6 -0.93(7) . . . . ?
C1 B3 B7 B8 -101.70(5) . . . . ?
C1 B3 B7 B10 -64.98(6) . . . . ?
C1 B3 B8 B4 -37.34(5) . . . . ?
C1 B3 B8 B7 98.84(6) . . . . ?
C1 B3 B8 B9 -1.02(7) . . . . ?
C1 B3 B8 B10 62.75(6) . . . . ?
C1 B4 B8 B3 35.80(5) . . . . ?
C1 B4 B8 B7 -3.17(7) . . . . ?
C1 B4 B8 B9 -104.45(5) . . . . ?
C1 B4 B8 B10 -65.57(6) . . . . ?
C1 B4 B9 C2 -42.16(5) . . . . ?
C1 B4 B9 B5 -6.00(6) . . . . ?
C1 B4 B9 B8 95.94(5) . . . . ?
C1 B4 B9 B10 56.76(6) . . . . ?
C2 C1 B1 B2 -136.49(5) . . . . ?
C2 C1 B1 B5 -38.28(4) . . . . ?
C2 C1 B1 B6 -100.51(5) . . . . ?
C2 C1 B2 B1 36.96(4) . . . . ?
C2 C1 B2 B3 -100.99(5) . . . . ?
C2 C1 B2 B6 -0.40(6) . . . . ?
C2 C1 B2 B7 -64.05(6) . . . . ?
C2 C1 B3 B2 101.35(5) . . . . ?
C2 C1 B3 B4 -37.23(4) . . . . ?
C2 C1 B3 B7 64.22(6) . . . . ?
C2 C1 B3 B8 0.64(7) . . . . ?
C2 C1 B4 B3 136.33(5) . . . . ?
C2 C1 B4 B8 99.85(5) . . . . ?
C2 C1 B4 B9 37.76(4) . . . . ?
C2 C2 B1 C1 107.94(7) 2_666 . . . ?
C2 C2 B1 B2 145.40(7) 2_666 . . . ?
C2 C2 B1 B5 -115.71(8) 2_666 . . . ?
C2 C2 B1 B6 -152.87(7) 2_666 . . . ?
C2 C2 B4 C1 -108.71(7) 2_666 . . . ?
C2 C2 B4 B3 -147.02(7) 2_666 . . . ?
C2 C2 B4 B8 151.14(6) 2_666 . . . ?
C2 C2 B4 B9 114.79(7) 2_666 . . . ?
C2 C2 B5 B1 108.26(8) 2_666 . . . ?
C2 C2 B5 B6 146.22(7) 2_666 . . . ?
C2 C2 B5 B9 -113.17(8) 2_666 . . . ?
C2 C2 B5 B10 -150.18(7) 2_666 . . . ?
C2 C2 B9 B4 -106.65(8) 2_666 . . . ?
C2 C2 B9 B5 115.17(8) 2_666 . . . ?
C2 C2 B9 B8 -144.21(7) 2_666 . . . ?
C2 C2 B9 B10 152.24(7) 2_666 . . . ?
C2 B1 B2 C1 -42.02(5) . . . . ?
C2 B1 B2 B3 -5.48(7) . . . . ?
C2 B1 B2 B6 96.25(5) . . . . ?
C2 B1 B2 B7 57.19(6) . . . . ?
C2 B1 B5 B6 -137.37(5) . . . . ?
C2 B1 B5 B9 -35.55(4) . . . . ?
C2 B1 B5 B10 -98.32(5) . . . . ?
C2 B1 B6 B2 -103.88(5) . . . . ?
C2 B1 B6 B5 36.24(5) . . . . ?
C2 B1 B6 B7 -64.67(6) . . . . ?
C2 B1 B6 B10 -2.30(6) . . . . ?
C2 B4 B8 B3 104.95(5) . . . . ?
C2 B4 B8 B7 65.98(6) . . . . ?
C2 B4 B8 B9 -35.31(5) . . . . ?
C2 B4 B8 B10 3.58(6) . . . . ?
C2 B4 B9 B5 36.16(4) . . . . ?
C2 B4 B9 B8 138.10(5) . . . . ?
C2 B4 B9 B10 98.92(5) . . . . ?
C2 B5 B6 B1 -37.62(5) . . . . ?
C2 B5 B6 B2 -0.89(7) . . . . ?
C2 B5 B6 B7 63.44(6) . . . . ?
C2 B5 B6 B10 98.91(5) . . . . ?
C2 B5 B9 B4 -36.81(4) . . . . ?
C2 B5 B9 B8 -100.21(5) . . . . ?
C2 B5 B9 B10 -137.95(5) . . . . ?
C2 B5 B10 B6 -101.14(5) . . . . ?
C2 B5 B10 B7 -65.03(6) . . . . ?
C2 B5 B10 B8 -1.23(6) . . . . ?
C2 B5 B10 B9 36.06(5) . . . . ?
C2 B9 B10 B5 -36.35(5) . . . . ?
C2 B9 B10 B6 1.47(7) . . . . ?
C2 B9 B10 B7 65.16(6) . . . . ?
C2 B9 B10 B8 101.69(5) . . . . ?
C3 S1 C1 C2 -104.59(5) . . . . ?
C3 S1 C1 B1 -36.10(6) . . . . ?
C3 S1 C1 B2 42.08(6) . . . . ?
C3 S1 C1 B3 118.03(5) . . . . ?
C3 S1 C1 B4 -170.11(5) . . . . ?
B1 C1 C2 C2 -107.30(8) . . . 2_666 ?
B1 C1 C2 B4 147.88(5) . . . . ?
B1 C1 C2 B5 40.16(5) . . . . ?
B1 C1 C2 B9 107.69(5) . . . . ?
B1 C1 B2 B3 -137.95(5) . . . . ?
B1 C1 B2 B6 -37.36(5) . . . . ?
B1 C1 B2 B7 -101.01(5) . . . . ?
B1 C1 B3 B2 41.07(5) . . . . ?
B1 C1 B3 B4 -97.51(6) . . . . ?
B1 C1 B3 B7 3.94(7) . . . . ?
B1 C1 B3 B8 -59.64(7) . . . . ?
B1 C1 B4 C2 -27.58(4) . . . . ?
B1 C1 B4 B3 108.74(5) . . . . ?
B1 C1 B4 B8 72.26(6) . . . . ?
B1 C1 B4 B9 10.18(6) . . . . ?
B1 C2 B4 C1 27.83(5) . . . . ?
B1 C2 B4 B3 -10.48(6) . . . . ?
B1 C2 B4 B8 -72.32(6) . . . . ?
B1 C2 B4 B9 -108.67(5) . . . . ?
B1 C2 B5 B6 37.96(5) . . . . ?
B1 C2 B5 B9 138.58(5) . . . . ?
B1 C2 B5 B10 101.56(5) . . . . ?
B1 C2 B9 B4 97.97(5) . . . . ?
B1 C2 B9 B5 -40.21(5) . . . . ?
B1 C2 B9 B8 60.41(7) . . . . ?
B1 C2 B9 B10 -3.14(7) . . . . ?
B1 B2 B3 C1 -37.17(5) . . . . ?
B1 B2 B3 B4 -0.90(7) . . . . ?
B1 B2 B3 B7 100.92(5) . . . . ?
B1 B2 B3 B8 62.74(6) . . . . ?
B1 B2 B6 B5 -36.44(5) . . . . ?
B1 B2 B6 B7 -136.33(5) . . . . ?
B1 B2 B6 B10 -100.16(5) . . . . ?
B1 B2 B7 B3 -99.27(5) . . . . ?
B1 B2 B7 B6 38.87(5) . . . . ?
B1 B2 B7 B8 -61.85(7) . . . . ?
B1 B2 B7 B10 2.03(7) . . . . ?
B1 B5 B6 B2 36.73(5) . . . . ?
B1 B5 B6 B7 101.06(6) . . . . ?
B1 B5 B6 B10 136.53(5) . . . . ?
B1 B5 B9 C2 36.31(4) . . . . ?
B1 B5 B9 B4 -0.50(6) . . . . ?
B1 B5 B9 B8 -63.90(6) . . . . ?
B1 B5 B9 B10 -101.64(5) . . . . ?
B1 B5 B10 B6 -38.81(5) . . . . ?
B1 B5 B10 B7 -2.70(7) . . . . ?
B1 B5 B10 B8 61.11(6) . . . . ?
B1 B5 B10 B9 98.40(5) . . . . ?
B1 B6 B7 B2 -39.50(5) . . . . ?
B1 B6 B7 B3 -2.20(7) . . . . ?
B1 B6 B7 B8 60.40(6) . . . . ?
B1 B6 B7 B10 99.69(5) . . . . ?
B1 B6 B10 B5 38.80(5) . . . . ?
B1 B6 B10 B7 -101.21(6) . . . . ?
B1 B6 B10 B8 -62.17(6) . . . . ?
B1 B6 B10 B9 0.56(7) . . . . ?
B2 C1 C2 C2 -147.60(7) . . . 2_666 ?
B2 C1 C2 B1 -40.30(5) . . . . ?
B2 C1 C2 B4 107.58(6) . . . . ?
B2 C1 C2 B5 -0.15(6) . . . . ?
B2 C1 C2 B9 67.39(6) . . . . ?
B2 C1 B1 C2 136.49(5) . . . . ?
B2 C1 B1 B5 98.21(5) . . . . ?
B2 C1 B1 B6 35.97(5) . . . . ?
B2 C1 B3 B4 -138.58(5) . . . . ?
B2 C1 B3 B7 -37.12(5) . . . . ?
B2 C1 B3 B8 -100.71(6) . . . . ?
B2 C1 B4 C2 -95.76(5) . . . . ?
B2 C1 B4 B3 40.57(5) . . . . ?
B2 C1 B4 B8 4.08(7) . . . . ?
B2 C1 B4 B9 -58.00(7) . . . . ?
B2 B1 B5 C2 102.23(5) . . . . ?
B2 B1 B5 B6 -35.13(5) . . . . ?
B2 B1 B5 B9 66.68(6) . . . . ?
B2 B1 B5 B10 3.92(7) . . . . ?
B2 B1 B6 B5 140.11(5) . . . . ?
B2 B1 B6 B7 39.20(5) . . . . ?
B2 B1 B6 B10 101.58(6) . . . . ?
B2 B3 B4 C1 -35.43(5) . . . . ?
B2 B3 B4 C2 7.02(7) . . . . ?
B2 B3 B4 B8 102.45(6) . . . . ?
B2 B3 B4 B9 67.31(6) . . . . ?
B2 B3 B7 B6 -36.84(5) . . . . ?
B2 B3 B7 B8 -137.61(5) . . . . ?
B2 B3 B7 B10 -100.89(6) . . . . ?
B2 B3 B8 B4 -98.13(5) . . . . ?
B2 B3 B8 B7 38.05(5) . . . . ?
B2 B3 B8 B9 -61.81(7) . . . . ?
B2 B3 B8 B10 1.96(7) . . . . ?
B2 B6 B7 B3 37.31(5) . . . . ?
B2 B6 B7 B8 99.90(6) . . . . ?
B2 B6 B7 B10 139.19(5) . . . . ?
B2 B6 B10 B5 103.27(5) . . . . ?
B2 B6 B10 B7 -36.74(5) . . . . ?
B2 B6 B10 B8 2.30(6) . . . . ?
B2 B6 B10 B9 65.03(6) . . . . ?
B2 B7 B8 B3 -37.76(5) . . . . ?
B2 B7 B8 B4 1.38(7) . . . . ?
B2 B7 B8 B9 65.30(7) . . . . ?
B2 B7 B8 B10 101.60(6) . . . . ?
B2 B7 B10 B5 0.40(7) . . . . ?
B2 B7 B10 B6 36.18(5) . . . . ?
B2 B7 B10 B8 -99.97(6) . . . . ?
B2 B7 B10 B9 -63.71(7) . . . . ?
B3 C1 C2 C2 144.96(7) . . . 2_666 ?
B3 C1 C2 B1 -107.74(6) . . . . ?
B3 C1 C2 B4 40.15(5) . . . . ?
B3 C1 C2 B5 -67.58(6) . . . . ?
B3 C1 C2 B9 -0.04(6) . . . . ?
B3 C1 B1 C2 95.29(5) . . . . ?
B3 C1 B1 B2 -41.20(5) . . . . ?
B3 C1 B1 B5 57.01(7) . . . . ?
B3 C1 B1 B6 -5.23(7) . . . . ?
B3 C1 B2 B1 137.95(5) . . . . ?
B3 C1 B2 B6 100.59(6) . . . . ?
B3 C1 B2 B7 36.94(5) . . . . ?
B3 C1 B4 C2 -136.33(5) . . . . ?
B3 C1 B4 B8 -36.48(5) . . . . ?
B3 C1 B4 B9 -98.56(5) . . . . ?
B3 B2 B6 B1 99.05(5) . . . . ?
B3 B2 B6 B5 62.60(6) . . . . ?
B3 B2 B6 B7 -37.28(5) . . . . ?
B3 B2 B6 B10 -1.11(6) . . . . ?
B3 B2 B7 B6 138.15(5) . . . . ?
B3 B2 B7 B8 37.42(5) . . . . ?
B3 B2 B7 B10 101.30(6) . . . . ?
B3 B4 B8 B7 -38.97(5) . . . . ?
B3 B4 B8 B9 -140.25(6) . . . . ?
B3 B4 B8 B10 -101.37(6) . . . . ?
B3 B4 B9 C2 -103.05(5) . . . . ?
B3 B4 B9 B5 -66.89(6) . . . . ?
B3 B4 B9 B8 35.04(5) . . . . ?
B3 B4 B9 B10 -4.13(7) . . . . ?
B3 B7 B8 B4 39.14(5) . . . . ?
B3 B7 B8 B9 103.06(6) . . . . ?
B3 B7 B8 B10 139.36(5) . . . . ?
B3 B7 B10 B5 64.14(7) . . . . ?
B3 B7 B10 B6 99.91(6) . . . . ?
B3 B7 B10 B8 -36.24(5) . . . . ?
B3 B7 B10 B9 0.02(7) . . . . ?
B3 B8 B9 C2 0.99(7) . . . . ?
B3 B8 B9 B4 -36.27(5) . . . . ?
B3 B8 B9 B5 62.48(7) . . . . ?
B3 B8 B9 B10 99.91(6) . . . . ?
B3 B8 B10 B5 -65.34(6) . . . . ?
B3 B8 B10 B6 -2.62(7) . . . . ?
B3 B8 B10 B7 36.44(5) . . . . ?
B3 B8 B10 B9 -102.99(5) . . . . ?
B4 C1 C2 C2 104.82(8) . . . 2_666 ?
B4 C1 C2 B1 -147.88(5) . . . . ?
B4 C1 C2 B5 -107.73(5) . . . . ?
B4 C1 C2 B9 -40.19(5) . . . . ?
B4 C1 B1 C2 27.72(4) . . . . ?
B4 C1 B1 B2 -108.77(5) . . . . ?
B4 C1 B1 B5 -10.56(6) . . . . ?
B4 C1 B1 B6 -72.79(6) . . . . ?
B4 C1 B2 B1 97.75(6) . . . . ?
B4 C1 B2 B3 -40.20(5) . . . . ?
B4 C1 B2 B6 60.39(7) . . . . ?
B4 C1 B2 B7 -3.26(7) . . . . ?
B4 C1 B3 B2 138.58(5) . . . . ?
B4 C1 B3 B7 101.46(6) . . . . ?
B4 C1 B3 B8 37.87(5) . . . . ?
B4 C2 B1 C1 -27.66(5) . . . . ?
B4 C2 B1 B2 9.79(6) . . . . ?
B4 C2 B1 B5 108.69(5) . . . . ?
B4 C2 B1 B6 71.53(6) . . . . ?
B4 C2 B5 B1 -97.80(5) . . . . ?
B4 C2 B5 B6 -59.84(6) . . . . ?
B4 C2 B5 B9 40.78(5) . . . . ?
B4 C2 B5 B10 3.76(6) . . . . ?
B4 C2 B9 B5 -138.19(5) . . . . ?
B4 C2 B9 B8 -37.56(5) . . . . ?
B4 C2 B9 B10 -101.11(5) . . . . ?
B4 B3 B7 B2 98.28(5) . . . . ?
B4 B3 B7 B6 61.45(7) . . . . ?
B4 B3 B7 B8 -39.32(5) . . . . ?
B4 B3 B7 B10 -2.61(7) . . . . ?
B4 B3 B8 B7 136.17(5) . . . . ?
B4 B3 B8 B9 36.32(5) . . . . ?
B4 B3 B8 B10 100.08(5) . . . . ?
B4 B8 B9 C2 37.27(5) . . . . ?
B4 B8 B9 B5 98.75(5) . . . . ?
B4 B8 B9 B10 136.19(5) . . . . ?
B4 B8 B10 B5 -1.52(7) . . . . ?
B4 B8 B10 B6 61.20(6) . . . . ?
B4 B8 B10 B7 100.26(6) . . . . ?
B4 B8 B10 B9 -39.17(5) . . . . ?
B4 B9 B10 B5 -98.95(5) . . . . ?
B4 B9 B10 B6 -61.13(6) . . . . ?
B4 B9 B10 B7 2.56(7) . . . . ?
B4 B9 B10 B8 39.09(5) . . . . ?
B5 C2 B1 C1 -136.35(5) . . . . ?
B5 C2 B1 B2 -98.89(5) . . . . ?
B5 C2 B1 B6 -37.16(5) . . . . ?
B5 C2 B4 C1 95.48(5) . . . . ?
B5 C2 B4 B3 57.17(7) . . . . ?
B5 C2 B4 B8 -4.67(7) . . . . ?
B5 C2 B4 B9 -41.03(5) . . . . ?
B5 C2 B9 B4 138.19(5) . . . . ?
B5 C2 B9 B8 100.63(5) . . . . ?
B5 C2 B9 B10 37.08(5) . . . . ?
B5 B1 B2 C1 -102.87(5) . . . . ?
B5 B1 B2 B3 -66.34(6) . . . . ?
B5 B1 B2 B6 35.40(5) . . . . ?
B5 B1 B2 B7 -3.66(7) . . . . ?
B5 B1 B6 B2 -140.11(6) . . . . ?
B5 B1 B6 B7 -100.91(6) . . . . ?
B5 B1 B6 B10 -38.54(5) . . . . ?
B5 B6 B7 B2 -103.42(6) . . . . ?
B5 B6 B7 B3 -66.11(6) . . . . ?
B5 B6 B7 B8 -3.51(7) . . . . ?
B5 B6 B7 B10 35.77(5) . . . . ?
B5 B6 B10 B7 -140.01(5) . . . . ?
B5 B6 B10 B8 -100.97(5) . . . . ?
B5 B6 B10 B9 -38.24(5) . . . . ?
B5 B9 B10 B6 37.82(5) . . . . ?
B5 B9 B10 B7 101.51(6) . . . . ?
B5 B9 B10 B8 138.05(5) . . . . ?
B6 B1 B2 C1 -138.27(5) . . . . ?
B6 B1 B2 B3 -101.73(6) . . . . ?
B6 B1 B2 B7 -39.06(5) . . . . ?
B6 B1 B5 C2 137.37(5) . . . . ?
B6 B1 B5 B9 101.81(5) . . . . ?
B6 B1 B5 B10 39.05(5) . . . . ?
B6 B2 B3 C1 -100.43(5) . . . . ?
B6 B2 B3 B4 -64.16(6) . . . . ?
B6 B2 B3 B7 37.66(5) . . . . ?
B6 B2 B3 B8 -0.52(7) . . . . ?
B6 B2 B7 B3 -138.15(5) . . . . ?
B6 B2 B7 B8 -100.73(6) . . . . ?
B6 B2 B7 B10 -36.85(5) . . . . ?
B6 B5 B9 C2 99.46(5) . . . . ?
B6 B5 B9 B4 62.65(6) . . . . ?
B6 B5 B9 B8 -0.75(7) . . . . ?
B6 B5 B9 B10 -38.49(5) . . . . ?
B6 B5 B10 B7 36.11(5) . . . . ?
B6 B5 B10 B8 99.92(6) . . . . ?
B6 B5 B10 B9 137.21(5) . . . . ?
B6 B7 B8 B3 -100.01(6) . . . . ?
B6 B7 B8 B4 -60.87(7) . . . . ?
B6 B7 B8 B9 3.04(7) . . . . ?
B6 B7 B8 B10 39.34(5) . . . . ?
B6 B7 B10 B5 -35.78(5) . . . . ?
B6 B7 B10 B8 -136.15(5) . . . . ?
B6 B7 B10 B9 -99.89(6) . . . . ?
B7 B2 B3 C1 -138.09(5) . . . . ?
B7 B2 B3 B4 -101.83(6) . . . . ?
B7 B2 B3 B8 -38.19(5) . . . . ?
B7 B2 B6 B1 136.33(5) . . . . ?
B7 B2 B6 B5 99.89(6) . . . . ?
B7 B2 B6 B10 36.17(5) . . . . ?
B7 B3 B4 C1 -98.58(6) . . . . ?
B7 B3 B4 C2 -56.14(7) . . . . ?
B7 B3 B4 B8 39.29(5) . . . . ?
B7 B3 B4 B9 4.15(7) . . . . ?
B7 B3 B8 B4 -136.17(5) . . . . ?
B7 B3 B8 B9 -99.86(6) . . . . ?
B7 B3 B8 B10 -36.09(5) . . . . ?
B7 B6 B10 B5 140.01(5) . . . . ?
B7 B6 B10 B8 39.04(5) . . . . ?
B7 B6 B10 B9 101.77(6) . . . . ?
B7 B8 B9 C2 -62.91(7) . . . . ?
B7 B8 B9 B4 -100.18(6) . . . . ?
B7 B8 B9 B5 -1.43(7) . . . . ?
B7 B8 B9 B10 36.01(5) . . . . ?
B7 B8 B10 B5 -101.77(6) . . . . ?
B7 B8 B10 B6 -39.06(5) . . . . ?
B7 B8 B10 B9 -139.43(5) . . . . ?
B8 B3 B4 C1 -137.87(6) . . . . ?
B8 B3 B4 C2 -95.43(6) . . . . ?
B8 B3 B4 B9 -35.13(5) . . . . ?
B8 B3 B7 B2 137.61(5) . . . . ?
B8 B3 B7 B6 100.77(6) . . . . ?
B8 B3 B7 B10 36.71(5) . . . . ?
B8 B4 B9 C2 -138.10(5) . . . . ?
B8 B4 B9 B5 -101.94(5) . . . . ?
B8 B4 B9 B10 -39.18(5) . . . . ?
B8 B7 B10 B5 100.37(6) . . . . ?
B8 B7 B10 B6 136.15(5) . . . . ?
B8 B7 B10 B9 36.26(5) . . . . ?
B8 B9 B10 B5 -138.05(5) . . . . ?
B8 B9 B10 B6 -100.23(6) . . . . ?
B8 B9 B10 B7 -36.53(5) . . . . ?
B9 C2 B1 C1 -95.73(5) . . . . ?
B9 C2 B1 B2 -58.27(7) . . . . ?
B9 C2 B1 B5 40.62(5) . . . . ?
B9 C2 B1 B6 3.46(7) . . . . ?
B9 C2 B4 C1 136.50(5) . . . . ?
B9 C2 B4 B3 98.19(6) . . . . ?
B9 C2 B4 B8 36.36(5) . . . . ?
B9 C2 B5 B1 -138.58(5) . . . . ?
B9 C2 B5 B6 -100.62(5) . . . . ?
B9 C2 B5 B10 -37.02(5) . . . . ?
B9 B4 B8 B3 140.25(6) . . . . ?
B9 B4 B8 B7 101.29(6) . . . . ?
B9 B4 B8 B10 38.88(5) . . . . ?
B9 B5 B6 B1 -98.43(5) . . . . ?
B9 B5 B6 B2 -61.70(6) . . . . ?
B9 B5 B6 B7 2.63(7) . . . . ?
B9 B5 B6 B10 38.10(5) . . . . ?
B9 B5 B10 B6 -137.21(5) . . . . ?
B9 B5 B10 B7 -101.10(6) . . . . ?
B9 B5 B10 B8 -37.29(5) . . . . ?
B9 B8 B10 B5 37.65(5) . . . . ?
B9 B8 B10 B6 100.37(5) . . . . ?
B9 B8 B10 B7 139.43(5) . . . . ?
B10 B5 B6 B1 -136.53(5) . . . . ?
B10 B5 B6 B2 -99.80(6) . . . . ?
B10 B5 B6 B7 -35.47(5) . . . . ?
B10 B5 B9 C2 137.95(5) . . . . ?
B10 B5 B9 B4 101.14(5) . . . . ?
B10 B5 B9 B8 37.74(5) . . . . ?
B10 B6 B7 B2 -139.19(5) . . . . ?
B10 B6 B7 B3 -101.88(6) . . . . ?
B10 B6 B7 B8 -39.29(5) . . . . ?
B10 B7 B8 B3 -139.36(5) . . . . ?
B10 B7 B8 B4 -100.21(5) . . . . ?
B10 B7 B8 B9 -36.30(5) . . . . ?
B10 B8 B9 C2 -98.92(6) . . . . ?
B10 B8 B9 B4 -136.19(5) . . . . ?
B10 B8 B9 B5 -37.44(5) . . . . ?
